data_4516087
loop_
_publ_author_name
'Chennapuram, Madhu'
'Owolabi, Isiaka Alade'
'Seki, Chigusa'
'Okuyama, Yuko'
'Kwon, Eunsang'
'Uwai, Koji'
'Tokiwa, Michio'
'Takeshita, Mitsuhiro'
'Nakano, Hiroto'

_publ_section_title
;
 New Hybrid-type Squaramide-Fused Amino Alcohol Organocatalyst for
 Enantioselective Domino Michael Addition/Cyclization Reaction of
 Oxoindolines with Cyclic 1,3-Diketones.
;
_journal_issue 9
_journal_name_full 'ACS omega'
_journal_page_first 11718
_journal_page_last 11726
_journal_paper_doi 10.1021/acsomega.8b01271
_journal_volume 3
_journal_year 2018
_chemical_absolute_configuration 'CHOOSE rm ad rmad syn or unk'
_chemical_formula_moiety 'C20 H19 N3 O3'
_chemical_formula_sum 'C20 H19 N3 O3'
_chemical_formula_weight 349.39
_space_group_crystal_system monoclinic
_space_group_IT_number 4
_space_group_name_Hall 'P 2yb'
_space_group_name_H-M_alt 'P 1 21 1'
_atom_sites_solution_hydrogens geom
_atom_sites_solution_primary direct
_atom_sites_solution_secondary difmap
_cell_angle_alpha 90.0000
_cell_angle_beta 98.897(7)
_cell_angle_gamma 90.0000
_cell_formula_units_Z 2
_cell_length_a 6.79795(18)
_cell_length_b 9.9618(3)
_cell_length_c 12.8161(4)
_cell_measurement_reflns_used 9111
_cell_measurement_temperature 90
_cell_measurement_theta_max 68.14
_cell_measurement_theta_min 3.49
_cell_volume 857.46(5)
_computing_cell_refinement 'RAPID AUTO'
_computing_data_collection 'RAPID AUTO (Rigaku, ????)'
_computing_data_reduction 'RAPID AUTO'
_computing_molecular_graphics 'CrystalStructure 4.2'
_computing_publication_material 'CrystalStructure 4.2 (Rigaku, 2015)'
_computing_structure_refinement 'SHELXL Version 2013/4 (Sheldrick, 2008)'
_computing_structure_solution 'SHELXS (Sheldrick, 2008)'
_diffrn_ambient_temperature 90
_diffrn_detector_area_resol_mean 10.000
_diffrn_measured_fraction_theta_full 0.993
_diffrn_measured_fraction_theta_max 0.999
_diffrn_measurement_device_type 'Rigaku R-AXIS RAPID'
_diffrn_measurement_method \w
_diffrn_radiation_type 'Cu K\a'
_diffrn_radiation_wavelength 1.54187
_diffrn_reflns_av_R_equivalents 0.0361
_diffrn_reflns_Laue_measured_fraction_full 0.993
_diffrn_reflns_Laue_measured_fraction_max 0.999
_diffrn_reflns_limit_h_max 8
_diffrn_reflns_limit_h_min -8
_diffrn_reflns_limit_k_max 11
_diffrn_reflns_limit_k_min -11
_diffrn_reflns_limit_l_max 15
_diffrn_reflns_limit_l_min -15
_diffrn_reflns_number 9893
_diffrn_reflns_point_group_measured_fraction_full 0.967
_diffrn_reflns_point_group_measured_fraction_max 0.973
_diffrn_reflns_theta_full 67.687
_diffrn_reflns_theta_max 67.493
_diffrn_reflns_theta_min 5.651
_diffrn_standards_number 0
_exptl_absorpt_coefficient_mu 0.757
_exptl_absorpt_correction_T_max 0.927
_exptl_absorpt_correction_T_min 0.721
_exptl_absorpt_correction_type multi-scan
_exptl_absorpt_process_details 'ABSCOR (Rigaku, 1995)'
_exptl_crystal_colour colorless
_exptl_crystal_density_diffrn 1.353
_exptl_crystal_density_method 'not measured'
_exptl_crystal_description platelet
_exptl_crystal_F_000 368.00
_exptl_crystal_size_max 0.100
_exptl_crystal_size_mid 0.100
_exptl_crystal_size_min 0.100
_refine_diff_density_max 0.37
_refine_diff_density_min -0.42
_refine_ls_abs_structure_details
;
 Flack x determined using 1351 quotients [(I+)-(I-)]/[(I+)+(I-)]
 (Parsons, Flack and Wagner, Acta Cryst. B69 (2013) 249-259).
;
_refine_ls_abs_structure_Flack -0.03(5)
_refine_ls_extinction_coef 0.0107(19)
_refine_ls_extinction_method SHELXL
_refine_ls_goodness_of_fit_ref 1.036
_refine_ls_hydrogen_treatment constr
_refine_ls_number_parameters 236
_refine_ls_number_reflns 2997
_refine_ls_number_restraints 1
_refine_ls_R_factor_all 0.0410
_refine_ls_R_factor_gt 0.0409
_refine_ls_shift/su_max 0.000
_refine_ls_structure_factor_coef Fsqd
_refine_ls_weighting_details 'w = 1/[\s^2^(Fo^2^)+(0.0773P)^2^+0.3462P] where P=(Fo^2^+2Fc^2^)/3'
_refine_ls_weighting_scheme calc
_refine_ls_wR_factor_gt 0.1090
_refine_ls_wR_factor_ref 0.1092
_reflns_Friedel_coverage 0.832
_reflns_Friedel_fraction_full 0.938
_reflns_Friedel_fraction_max 0.944
_reflns_number_gt 2978
_reflns_number_total 2997
_reflns_threshold_expression F^2^>2.0\s(F^2^)
_cod_data_source_file ao8b01271_si_001.cif
_cod_data_source_block 171102
_cod_original_cell_volume 857.46(4)
_cod_database_code 4516087
_shelxl_version_number 2013-4

loop_
_space_group_symop_id
_space_group_symop_operation_xyz
1 +X,+Y,+Z
2 -X,1/2+Y,-Z

loop_
_atom_site_label
_atom_site_type_symbol
_atom_site_fract_x
_atom_site_fract_y
_atom_site_fract_z
_atom_site_U_iso_or_equiv
_atom_site_adp_type
_atom_site_occupancy
_atom_site_site_symmetry_order
_atom_site_calc_flag
_atom_site_refinement_flags_posn
_atom_site_refinement_flags_adp
O3 O 0.5887(3) 0.1280(2) 0.33069(15) 0.0172(4) Uani 1 1 d . .
O5 O 0.6485(3) 0.3916(2) 0.19882(16) 0.0203(5) Uani 1 1 d . .
O27 O 0.1154(3) 0.43951(19) 0.39244(14) 0.0144(4) Uani 1 1 d . .
N1 N -0.0838(3) 0.2802(3) 0.44067(19) 0.0171(5) Uani 1 1 d . .
H1A H -0.1286 0.1976 0.4438 0.021 Uiso 1 1 calc R U
H1B H -0.1338 0.3451 0.4751 0.021 Uiso 1 1 calc R U
N6 N 0.4631(3) 0.1157(2) 0.15315(18) 0.0153(5) Uani 1 1 d . .
N12 N 0.0859(4) -0.0328(3) 0.3494(2) 0.0251(6) Uani 1 1 d . .
C2 C 0.3834(4) 0.4003(3) 0.2967(2) 0.0122(5) Uani 1 1 d . .
C7 C 0.3462(4) 0.6173(3) 0.3942(2) 0.0146(6) Uani 1 1 d . .
H7A H 0.4058 0.6139 0.4697 0.018 Uiso 1 1 calc R U
H7B H 0.2256 0.6742 0.3881 0.018 Uiso 1 1 calc R U
C8 C 0.1136(4) 0.0798(3) 0.3371(2) 0.0170(6) Uani 1 1 d . .
C9 C 0.3890(4) 0.7272(3) 0.2224(2) 0.0177(6) Uani 1 1 d . .
H9A H 0.4857 0.7683 0.1828 0.021 Uiso 1 1 calc R U
H9B H 0.2858 0.7929 0.2316 0.021 Uiso 1 1 calc R U
H9C H 0.3276 0.6493 0.1835 0.021 Uiso 1 1 calc R U
C10 C 0.3133(4) 0.1812(3) 0.0832(2) 0.0153(5) Uani 1 1 d . .
C11 C 0.2643(4) 0.1629(3) -0.0252(2) 0.0179(6) Uani 1 1 d . .
H11 H 0.3331 0.1002 -0.0622 0.022 Uiso 1 1 calc R U
C13 C 0.1086(4) 0.2414(3) -0.0771(2) 0.0209(6) Uani 1 1 d . .
H13 H 0.0726 0.2328 -0.1514 0.025 Uiso 1 1 calc R U
C14 C 0.0051(4) 0.3319(3) -0.0231(2) 0.0196(6) Uani 1 1 d . .
H14 H -0.1002 0.3836 -0.0606 0.023 Uiso 1 1 calc R U
C15 C 0.6559(4) 0.5774(3) 0.3182(2) 0.0156(6) Uani 1 1 d . .
H15A H 0.7518 0.6169 0.2761 0.019 Uiso 1 1 calc R U
H15B H 0.7296 0.5542 0.3886 0.019 Uiso 1 1 calc R U
C16 C 0.4954(4) 0.6818(3) 0.3311(2) 0.0144(6) Uani 1 1 d . .
C17 C 0.2990(4) 0.2655(3) 0.2548(2) 0.0135(6) Uani 1 1 d . .
C18 C 0.1530(4) 0.2190(3) 0.3262(2) 0.0141(6) Uani 1 1 d . .
C19 C 0.6228(5) 0.0374(3) 0.1190(2) 0.0216(6) Uani 1 1 d . .
H19A H 0.5865 0.0142 0.0442 0.026 Uiso 1 1 calc R U
H19B H 0.6434 -0.0450 0.1611 0.026 Uiso 1 1 calc R U
H19C H 0.7458 0.0903 0.1289 0.026 Uiso 1 1 calc R U
C20 C 0.5901(4) 0.8033(3) 0.3922(2) 0.0185(6) Uani 1 1 d . .
H20A H 0.6854 0.8456 0.3524 0.022 Uiso 1 1 calc R U
H20B H 0.6595 0.7741 0.4612 0.022 Uiso 1 1 calc R U
H20C H 0.4861 0.8681 0.4023 0.022 Uiso 1 1 calc R U
C21 C 0.2109(4) 0.2705(3) 0.1383(2) 0.0139(6) Uani 1 1 d . .
C22 C 0.4698(4) 0.1624(3) 0.2539(2) 0.0139(6) Uani 1 1 d . .
C23 C 0.2869(4) 0.4782(3) 0.3574(2) 0.0133(5) Uani 1 1 d . .
C24 C 0.5688(4) 0.4509(3) 0.2645(2) 0.0147(6) Uani 1 1 d . .
C25 C 0.0560(4) 0.3468(3) 0.0867(2) 0.0174(6) Uani 1 1 d . .
H25 H -0.0143 0.4077 0.1245 0.021 Uiso 1 1 calc R U
C26 C 0.0606(4) 0.3070(3) 0.3835(2) 0.0137(5) Uani 1 1 d . .

loop_
_atom_site_aniso_label
_atom_site_aniso_U_11
_atom_site_aniso_U_22
_atom_site_aniso_U_33
_atom_site_aniso_U_23
_atom_site_aniso_U_13
_atom_site_aniso_U_12
O3 0.0161(9) 0.0146(9) 0.0206(9) 0.0019(8) 0.0014(7) -0.0003(7)
O5 0.0210(11) 0.0174(10) 0.0253(10) -0.0031(8) 0.0123(8) -0.0003(8)
O27 0.0132(9) 0.0137(9) 0.0174(9) -0.0010(8) 0.0055(7) -0.0004(8)
N1 0.0169(11) 0.0167(12) 0.0193(11) -0.0015(9) 0.0076(9) -0.0028(9)
N6 0.0157(11) 0.0127(11) 0.0186(11) -0.0014(9) 0.0058(9) 0.0008(9)
N12 0.0230(13) 0.0158(14) 0.0392(15) 0.0037(11) 0.0133(11) 0.0001(10)
C2 0.0143(13) 0.0097(13) 0.0123(11) 0.0009(10) 0.0010(10) -0.0010(9)
C7 0.0162(12) 0.0140(13) 0.0143(12) -0.0016(10) 0.0041(10) -0.0001(10)
C8 0.0149(13) 0.0180(16) 0.0193(13) -0.0001(11) 0.0068(10) 0.0004(11)
C9 0.0195(13) 0.0156(13) 0.0175(13) 0.0019(11) 0.0017(10) 0.0012(11)
C10 0.0153(12) 0.0140(13) 0.0174(13) -0.0002(11) 0.0053(10) -0.0049(11)
C11 0.0189(13) 0.0174(15) 0.0187(13) -0.0059(11) 0.0071(10) -0.0028(11)
C13 0.0202(13) 0.0276(16) 0.0149(13) -0.0035(12) 0.0024(10) -0.0048(12)
C14 0.0162(13) 0.0248(15) 0.0169(14) -0.0003(11) 0.0000(11) 0.0000(11)
C15 0.0122(12) 0.0126(13) 0.0224(13) 0.0022(11) 0.0038(10) -0.0018(11)
C16 0.0131(12) 0.0146(13) 0.0156(13) 0.0002(11) 0.0024(9) 0.0008(10)
C17 0.0143(12) 0.0122(13) 0.0144(13) -0.0022(10) 0.0031(10) -0.0007(10)
C18 0.0145(12) 0.0137(13) 0.0146(12) -0.0006(10) 0.0033(10) -0.0032(10)
C19 0.0238(15) 0.0178(14) 0.0258(15) -0.0009(12) 0.0121(12) 0.0047(12)
C20 0.0182(13) 0.0147(14) 0.0220(14) -0.0017(11) 0.0013(11) -0.0022(11)
C21 0.0130(12) 0.0137(13) 0.0157(13) 0.0004(10) 0.0045(10) -0.0037(10)
C22 0.0144(12) 0.0103(13) 0.0181(13) 0.0014(10) 0.0057(10) -0.0033(10)
C23 0.0123(12) 0.0164(13) 0.0111(11) 0.0026(10) 0.0011(10) 0.0010(11)
C24 0.0141(13) 0.0139(13) 0.0165(12) 0.0046(10) 0.0032(10) 0.0043(11)
C25 0.0145(13) 0.0212(14) 0.0172(13) -0.0014(11) 0.0046(10) 0.0011(11)
C26 0.0114(12) 0.0156(13) 0.0133(12) 0.0019(10) 0.0000(9) 0.0004(10)

loop_
_atom_type_symbol
_atom_type_description
_atom_type_scat_dispersion_real
_atom_type_scat_dispersion_imag
_atom_type_scat_source
H H 0.0000 0.0000
;
International Tables for Crystallography
(Vol. C, Table 6.1.1.4)
;
C C 0.0181 0.0091
;
International Tables for Crystallography
(Vol. C, Tables 4.2.6.8 and 6.1.1.4)
;
N N 0.0311 0.0180
;
International Tables for Crystallography
(Vol. C, Tables 4.2.6.8 and 6.1.1.4)
;
O O 0.0492 0.0322
;
International Tables for Crystallography
(Vol. C, Tables 4.2.6.8 and 6.1.1.4)
;

loop_
_geom_angle_atom_site_label_1
_geom_angle_atom_site_label_2
_geom_angle_atom_site_label_3
_geom_angle
C23 O27 C26 118.6(2)
C26 N1 H1A 120.0
C26 N1 H1B 120.0
H1A N1 H1B 120.0
C22 N6 C10 111.0(2)
C22 N6 C19 123.2(2)
C10 N6 C19 123.8(2)
C23 C2 C24 118.7(2)
C23 C2 C17 121.6(2)
C24 C2 C17 119.6(2)
C23 C7 C16 112.9(2)
C23 C7 H7A 109.0
C16 C7 H7A 109.0
C23 C7 H7B 109.0
C16 C7 H7B 109.0
H7A C7 H7B 107.8
N12 C8 C18 177.5(3)
C16 C9 H9A 109.5
C16 C9 H9B 109.5
H9A C9 H9B 109.5
C16 C9 H9C 109.5
H9A C9 H9C 109.5
H9B C9 H9C 109.5
C21 C10 C11 122.1(3)
C21 C10 N6 110.1(2)
C11 C10 N6 127.8(3)
C10 C11 C13 116.7(3)
C10 C11 H11 121.7
C13 C11 H11 121.7
C14 C13 C11 121.9(3)
C14 C13 H13 119.0
C11 C13 H13 119.0
C13 C14 C25 120.1(3)
C13 C14 H14 119.9
C25 C14 H14 119.9
C24 C15 C16 112.3(2)
C24 C15 H15A 109.1
C16 C15 H15A 109.1
C24 C15 H15B 109.1
C16 C15 H15B 109.1
H15A C15 H15B 107.9
C20 C16 C7 108.8(2)
C20 C16 C9 109.5(2)
C7 C16 C9 110.2(2)
C20 C16 C15 110.0(2)
C7 C16 C15 108.2(2)
C9 C16 C15 110.2(2)
C21 C17 C18 113.9(2)
C21 C17 C2 112.7(2)
C18 C17 C2 107.5(2)
C21 C17 C22 101.3(2)
C18 C17 C22 111.2(2)
C2 C17 C22 110.1(2)
C26 C18 C8 117.8(2)
C26 C18 C17 121.8(2)
C8 C18 C17 120.4(2)
N6 C19 H19A 109.5
N6 C19 H19B 109.5
H19A C19 H19B 109.5
N6 C19 H19C 109.5
H19A C19 H19C 109.5
H19B C19 H19C 109.5
C16 C20 H20A 109.5
C16 C20 H20B 109.5
H20A C20 H20B 109.5
C16 C20 H20C 109.5
H20A C20 H20C 109.5
H20B C20 H20C 109.5
C25 C21 C10 120.9(2)
C25 C21 C17 130.1(2)
C10 C21 C17 109.0(2)
O3 C22 N6 125.9(2)
O3 C22 C17 125.6(2)
N6 C22 C17 108.5(2)
C2 C23 O27 123.1(3)
C2 C23 C7 125.9(2)
O27 C23 C7 111.0(2)
O5 C24 C2 121.1(2)
O5 C24 C15 122.2(2)
C2 C24 C15 116.7(2)
C21 C25 C14 118.3(3)
C21 C25 H25 120.9
C14 C25 H25 120.9
N1 C26 C18 127.3(3)
N1 C26 O27 111.0(2)
C18 C26 O27 121.6(2)

loop_
_geom_bond_atom_site_label_1
_geom_bond_atom_site_label_2
_geom_bond_distance
O3 C22 1.222(3)
O5 C24 1.221(3)
O27 C23 1.368(3)
O27 C26 1.371(3)
N1 C26 1.340(4)
N1 H1A 0.8800
N1 H1B 0.8800
N6 C22 1.366(3)
N6 C10 1.408(4)
N6 C19 1.458(4)
N12 C8 1.152(4)
C2 C23 1.340(4)
C2 C24 1.475(4)
C2 C17 1.525(4)
C7 C23 1.499(4)
C7 C16 1.533(4)
C7 H7A 0.9900
C7 H7B 0.9900
C8 C18 1.423(4)
C9 C16 1.535(4)
C9 H9A 0.9800
C9 H9B 0.9800
C9 H9C 0.9800
C10 C21 1.388(4)
C10 C11 1.390(4)
C11 C13 1.399(4)
C11 H11 0.9500
C13 C14 1.392(4)
C13 H13 0.9500
C14 C25 1.404(4)
C14 H14 0.9500
C15 C24 1.512(4)
C15 C16 1.535(4)
C15 H15A 0.9900
C15 H15B 0.9900
C16 C20 1.529(4)
C17 C21 1.521(3)
C17 C18 1.523(3)
C17 C22 1.551(4)
C18 C26 1.359(4)
C19 H19A 0.9800
C19 H19B 0.9800
C19 H19C 0.9800
C20 H20A 0.9800
C20 H20B 0.9800
C20 H20C 0.9800
C21 C25 1.381(4)
C25 H25 0.9500

loop_
_geom_hbond_atom_site_label_D
_geom_hbond_atom_site_label_H
_geom_hbond_atom_site_label_A
_geom_hbond_site_symmetry_A
_geom_hbond_distance_DA
_geom_hbond_distance_DH
_geom_hbond_distance_HA
_geom_hbond_angle_DHA
_geom_hbond_publ_flag
N1 H1A O3 1_455 2.876(3) 0.880 2.327 120.6 no

loop_
_geom_torsion_atom_site_label_1
_geom_torsion_atom_site_label_2
_geom_torsion_atom_site_label_3
_geom_torsion_atom_site_label_4
_geom_torsion
C22 N6 C10 C21 -2.4(3)
C19 N6 C10 C21 -166.8(2)
C22 N6 C10 C11 178.6(3)
C19 N6 C10 C11 14.2(4)
C21 C10 C11 C13 1.4(4)
N6 C10 C11 C13 -179.7(3)
C10 C11 C13 C14 -1.1(4)
C11 C13 C14 C25 0.2(5)
C23 C7 C16 C20 -164.2(2)
C23 C7 C16 C9 75.7(3)
C23 C7 C16 C15 -44.8(3)
C24 C15 C16 C20 176.2(2)
C24 C15 C16 C7 57.5(3)
C24 C15 C16 C9 -63.0(3)
C23 C2 C17 C21 104.3(3)
C24 C2 C17 C21 -71.6(3)
C23 C2 C17 C18 -22.0(3)
C24 C2 C17 C18 162.0(2)
C23 C2 C17 C22 -143.3(2)
C24 C2 C17 C22 40.7(3)
C21 C17 C18 C26 -101.2(3)
C2 C17 C18 C26 24.5(3)
C22 C17 C18 C26 145.1(2)
C21 C17 C18 C8 80.7(3)
C2 C17 C18 C8 -153.7(2)
C22 C17 C18 C8 -33.0(3)
C11 C10 C21 C25 -0.8(4)
N6 C10 C21 C25 -179.9(2)
C11 C10 C21 C17 179.3(2)
N6 C10 C21 C17 0.2(3)
C18 C17 C21 C25 62.3(4)
C2 C17 C21 C25 -60.6(4)
C22 C17 C21 C25 -178.2(3)
C18 C17 C21 C10 -117.8(2)
C2 C17 C21 C10 119.3(2)
C22 C17 C21 C10 1.6(3)
C10 N6 C22 O3 -177.3(3)
C19 N6 C22 O3 -12.8(4)
C10 N6 C22 C17 3.4(3)
C19 N6 C22 C17 167.9(2)
C21 C17 C22 O3 177.7(2)
C18 C17 C22 O3 -61.0(3)
C2 C17 C22 O3 58.1(3)
C21 C17 C22 N6 -3.0(3)
C18 C17 C22 N6 118.4(2)
C2 C17 C22 N6 -122.6(2)
C24 C2 C23 O27 -179.1(2)
C17 C2 C23 O27 4.9(4)
C24 C2 C23 C7 2.1(4)
C17 C2 C23 C7 -173.9(2)
C26 O27 C23 C2 13.4(4)
C26 O27 C23 C7 -167.7(2)
C16 C7 C23 C2 16.7(4)
C16 C7 C23 O27 -162.2(2)
C23 C2 C24 O5 -170.7(3)
C17 C2 C24 O5 5.4(4)
C23 C2 C24 C15 10.4(4)
C17 C2 C24 C15 -173.5(2)
C16 C15 C24 O5 139.9(3)
C16 C15 C24 C2 -41.3(3)
C10 C21 C25 C14 -0.2(4)
C17 C21 C25 C14 179.7(3)
C13 C14 C25 C21 0.5(4)
C8 C18 C26 N1 -8.7(4)
C17 C18 C26 N1 173.1(3)
C8 C18 C26 O27 168.3(2)
C17 C18 C26 O27 -9.9(4)
C23 O27 C26 N1 166.8(2)
C23 O27 C26 C18 -10.8(4)
